data_2310282
loop_
_publ_author_name
'Cromer, D.T.'
'Larson, A.C.'
'Roof, R.B.jr.'

_publ_section_title
;
 The crystal structure of Ce Cu6
;
_journal_name_full 'Acta Crystallographica (1,1948-23,1967)'
_journal_page_first 913
_journal_page_last 918
_journal_volume 13
_journal_year 1960
_chemical_formula_sum 'Ce Cu6'
_space_group_IT_number 62
_symmetry_space_group_name_Hall '-P 2ac 2n'
_symmetry_space_group_name_H-M 'P n m a'
_cell_angle_alpha 90
_cell_angle_beta 90
_cell_angle_gamma 90
_cell_formula_units_Z 4
_cell_length_a 8.112
_cell_length_b 5.102
_cell_length_c 10.162
_cell_volume 420.579
_citation_journal_id_ASTM ACCRA9
_cod_data_source_file Cromer_ACCRA9_1960_757.cif
_cod_data_source_block Ce1Cu6
_cod_original_formula_sum 'Ce1 Cu6'
_cod_database_code 2310282

loop_
_symmetry_equiv_pos_as_xyz
x,y,z
-x+1/2,-y,z+1/2
x+1/2,-y+1/2,-z+1/2
-x,y+1/2,-z
-x,-y,-z
x-1/2,y,-z-1/2
-x-1/2,y-1/2,z-1/2
x,-y-1/2,z

loop_
_atom_site_label
_atom_site_type_symbol
_atom_site_fract_x
_atom_site_fract_y
_atom_site_fract_z
_atom_site_occupancy
_atom_site_U_iso_or_equiv
Cu3 Cu 0.5619 0.25 0.5976 1 0.0
Cu5 Cu 0.4354 0.0042 0.1908 1 0.0
Ce1 Ce 0.2602 0.25 0.4354 1 0.0
Cu4 Cu 0.9014 0.25 0.5154 1 0.0
Cu1 Cu 0.1467 0.25 0.1418 1 0.0
Cu2 Cu 0.8179 0.25 0.755 1 0.0
